data_4503819
loop_
_publ_author_name
'Shattock, Tanise R.'
'Arora, Kapildev K.'
'Vishweshwar, Peddy'
'Zaworotko, Michael J.'

_publ_section_title
;
 Hierarchy of Supramolecular Synthons: Persistent Carboxylic
 Acid&#x00B7;&#x00B7;&#x00B7;Pyridine Hydrogen Bonds in Cocrystals That
 also Contain a Hydroxyl Moiety
;
_journal_issue 12
_journal_name_full 'Crystal Growth &amp; Design'
_journal_page_first 4533
_journal_paper_doi 10.1021/cg800565a
_journal_volume 8
_journal_year 2008
_chemical_formula_moiety 'C7 H6 O3, 0.5(C8 H12 N2), C2 H3 N'
_chemical_formula_sum 'C13 H15 N2 O3'
_chemical_formula_weight 247.27
_chemical_melting_point '178 - 182 &#x00BA;C'
_chemical_name_common '2:1:2 Co-crystal of 4HBA + TMP + CH3CN'
_chemical_name_systematic
; 
 2:1:2 Co-crystal of 4-hydroxybenzoic acid, Tetramethylpyrazine and CH3CN 
;
_space_group_IT_number 14
_symmetry_cell_setting monoclinic
_symmetry_space_group_name_Hall '-P 2ybc'
_symmetry_space_group_name_H-M 'P 1 21/c 1'
_atom_sites_solution_hydrogens geom
_atom_sites_solution_primary direct
_atom_sites_solution_secondary difmap
_audit_creation_method SHELXL-97
_cell_angle_alpha 90.00
_cell_angle_beta 94.920(7)
_cell_angle_gamma 90.00
_cell_formula_units_Z 4
_cell_length_a 11.693(4)
_cell_length_b 8.694(3)
_cell_length_c 12.722(4)
_cell_measurement_reflns_used 1469
_cell_measurement_temperature 100(2)
_cell_measurement_theta_max 25.06
_cell_measurement_theta_min 2.84
_cell_volume 1288.5(7)
_computing_cell_refinement 'Bruker SMART'
_computing_data_collection 'Bruker SMART'
_computing_data_reduction 'Bruker SAINT'
_computing_molecular_graphics 'Bruker SHELXTL'
_computing_publication_material 'Bruker SHELXTL'
_computing_structure_refinement 'SHELXL-97 (Sheldrick, 1997)'
_computing_structure_solution 'SHELXS-97 (Sheldrick, 1990)'
_diffrn_ambient_temperature 100(2)
_diffrn_measured_fraction_theta_full 0.959
_diffrn_measured_fraction_theta_max 0.959
_diffrn_measurement_device_type 'CCD area detector'
_diffrn_measurement_method 'phi and omega scans'
_diffrn_radiation_monochromator graphite
_diffrn_radiation_source 'fine-focus sealed tube'
_diffrn_radiation_type MoK\a
_diffrn_radiation_wavelength 0.71073
_diffrn_reflns_av_R_equivalents 0.0348
_diffrn_reflns_av_sigmaI/netI 0.0581
_diffrn_reflns_limit_h_max 13
_diffrn_reflns_limit_h_min -3
_diffrn_reflns_limit_k_max 10
_diffrn_reflns_limit_k_min -10
_diffrn_reflns_limit_l_max 14
_diffrn_reflns_limit_l_min -13
_diffrn_reflns_number 4901
_diffrn_reflns_theta_full 25.07
_diffrn_reflns_theta_max 25.07
_diffrn_reflns_theta_min 1.75
_exptl_absorpt_coefficient_mu 0.092
_exptl_absorpt_correction_T_max 1.000
_exptl_absorpt_correction_T_min 0.520
_exptl_absorpt_correction_type multi-scan
_exptl_absorpt_process_details 'SADABS; Sheldrick, 1996'
_exptl_crystal_colour colorless
_exptl_crystal_density_diffrn 1.275
_exptl_crystal_density_method 'not measured'
_exptl_crystal_description block
_exptl_crystal_F_000 524
_exptl_crystal_preparation acetonitrile
_exptl_crystal_size_max 0.50
_exptl_crystal_size_mid 0.40
_exptl_crystal_size_min 0.30
_refine_diff_density_max 0.169
_refine_diff_density_min -0.162
_refine_diff_density_rms 0.043
_refine_ls_extinction_method none
_refine_ls_goodness_of_fit_ref 1.037
_refine_ls_hydrogen_treatment constr
_refine_ls_matrix_type full
_refine_ls_number_parameters 163
_refine_ls_number_reflns 2198
_refine_ls_number_restraints 0
_refine_ls_restrained_S_all 1.037
_refine_ls_R_factor_all 0.0683
_refine_ls_R_factor_gt 0.0461
_refine_ls_shift/su_max 0.000
_refine_ls_shift/su_mean 0.000
_refine_ls_structure_factor_coef Fsqd
_refine_ls_weighting_details 'calc w=1/[\s^2^(Fo^2^)+(0.0539P)^2^+0.0956P] where P=(Fo^2^+2Fc^2^)/3'
_refine_ls_weighting_scheme calc
_refine_ls_wR_factor_gt 0.1110
_refine_ls_wR_factor_ref 0.1218
_reflns_number_gt 1598
_reflns_number_total 2198
_reflns_threshold_expression >2sigma(I)
_cod_data_source_file cg800565a_si_005.cif
_cod_data_source_block ts788c
_cod_depositor_comments
;
The following automatic conversions were performed:

'_symmetry_cell_setting' value 'Monoclinic' changed to 'monoclinic'
according to /home/saulius/struct/CIF-dictionaries/cif_core.dic
dictionary named 'cif_core.dic' version 2.4.1 from 2010-06-29.

Automatic conversion script
Id: cif_fix_values 1715 2011-07-08 13:25:40Z adriana 
;
_cod_original_sg_symbol_H-M P2(1)/c
_cod_database_code 4503819

loop_
_symmetry_equiv_pos_as_xyz
'x, y, z'
'-x, y+1/2, -z+1/2'
'-x, -y, -z'
'x, -y-1/2, z-1/2'

loop_
_atom_site_label
_atom_site_type_symbol
_atom_site_fract_x
_atom_site_fract_y
_atom_site_fract_z
_atom_site_U_iso_or_equiv
_atom_site_adp_type
_atom_site_occupancy
_atom_site_symmetry_multiplicity
_atom_site_calc_flag
_atom_site_refinement_flags
O1 O 0.59449(12) 0.34856(17) 0.55120(10) 0.0322(4) Uani 1 1 d .
H1 H 0.5411 0.4076 0.5654 0.048 Uiso 1 1 calc R
O2 O 0.56651(13) 0.46630(17) 0.39396(11) 0.0326(4) Uani 1 1 d .
O3 O 0.97495(11) 0.00489(17) 0.32074(11) 0.0292(4) Uani 1 1 d .
H3 H 0.9851 0.0215 0.2571 0.044 Uiso 1 1 calc R
C1 C 0.70958(17) 0.2722(2) 0.41726(16) 0.0235(5) Uani 1 1 d .
C2 C 0.76963(16) 0.1705(2) 0.48570(16) 0.0260(5) Uani 1 1 d .
H2 H 0.7493 0.1613 0.5561 0.031 Uiso 1 1 calc R
C3 C 0.85822(17) 0.0828(2) 0.45315(16) 0.0262(5) Uani 1 1 d .
H3 H 0.8991 0.0147 0.5012 0.031 Uiso 1 1 calc R
C4 C 0.88775(16) 0.0942(2) 0.34956(16) 0.0234(5) Uani 1 1 d .
C5 C 0.82759(16) 0.1957(2) 0.27947(16) 0.0247(5) Uani 1 1 d .
H5 H 0.8474 0.2045 0.2089 0.030 Uiso 1 1 calc R
C6 C 0.73929(17) 0.2827(2) 0.31365(16) 0.0263(5) Uani 1 1 d .
H6 H 0.6981 0.3509 0.2659 0.032 Uiso 1 1 calc R
C7 C 0.61692(18) 0.3695(2) 0.45226(17) 0.0267(5) Uani 1 1 d .
N11 N 0.00986(13) 0.99848(18) 0.89291(13) 0.0221(4) Uani 1 1 d .
C11 C -0.07813(17) 0.9269(2) 0.93318(16) 0.0226(5) Uani 1 1 d .
C12 C 0.08845(17) 1.0721(2) 0.95870(16) 0.0225(5) Uani 1 1 d .
C13 C -0.16320(18) 0.8450(2) 0.85807(16) 0.0309(5) Uani 1 1 d .
H13A H -0.1513 0.8678 0.7828 0.046 Uiso 1 1 d R
H13B H -0.1598 0.7375 0.8598 0.046 Uiso 1 1 d R
H13C H -0.2474 0.8766 0.8646 0.046 Uiso 1 1 d R
C14 C 0.18449(17) 1.1521(3) 0.91025(16) 0.0311(5) Uani 1 1 d .
H14A H 0.1909 1.1325 0.8400 0.047 Uiso 1 1 d R
H14B H 0.2585 1.1262 0.9433 0.047 Uiso 1 1 d R
H14C H 0.1753 1.2636 0.9131 0.047 Uiso 1 1 d R
N21 N 0.41237(17) 1.1011(2) 0.37538(15) 0.0421(5) Uani 1 1 d .
C21 C 0.48332(19) 1.0173(3) 0.35944(17) 0.0316(5) Uani 1 1 d .
C22 C 0.57473(18) 0.9096(3) 0.33854(18) 0.0348(6) Uani 1 1 d .
H22A H 0.5432 0.8236 0.2950 0.052 Uiso 1 1 d R
H22B H 0.6027 0.8615 0.4018 0.052 Uiso 1 1 d R
H22C H 0.6396 0.9648 0.3114 0.052 Uiso 1 1 d R

loop_
_atom_site_aniso_label
_atom_site_aniso_U_11
_atom_site_aniso_U_22
_atom_site_aniso_U_33
_atom_site_aniso_U_23
_atom_site_aniso_U_13
_atom_site_aniso_U_12
O1 0.0378(9) 0.0392(9) 0.0211(9) -0.0040(7) 0.0102(7) 0.0059(7)
O2 0.0406(9) 0.0345(9) 0.0234(9) 0.0008(7) 0.0077(7) 0.0089(7)
O3 0.0280(8) 0.0431(9) 0.0173(8) 0.0038(7) 0.0061(6) 0.0086(7)
C1 0.0270(11) 0.0234(11) 0.0200(13) -0.0030(9) 0.0015(9) -0.0042(9)
C2 0.0265(11) 0.0356(12) 0.0163(12) -0.0029(10) 0.0037(9) -0.0044(10)
C3 0.0239(11) 0.0383(13) 0.0159(13) 0.0035(9) -0.0005(9) 0.0003(10)
C4 0.0206(11) 0.0294(12) 0.0202(13) -0.0021(9) 0.0015(9) -0.0019(9)
C5 0.0296(11) 0.0302(12) 0.0148(12) -0.0009(9) 0.0052(9) 0.0003(10)
C6 0.0316(12) 0.0270(12) 0.0200(13) -0.0002(9) 0.0007(9) 0.0012(10)
C7 0.0328(12) 0.0288(12) 0.0188(13) -0.0051(10) 0.0033(10) -0.0051(10)
N11 0.0234(9) 0.0216(9) 0.0215(11) 0.0000(7) 0.0034(7) 0.0048(7)
C11 0.0268(11) 0.0214(10) 0.0197(13) 0.0007(9) 0.0030(9) 0.0041(9)
C12 0.0254(11) 0.0213(10) 0.0213(13) 0.0012(9) 0.0049(9) 0.0047(9)
C13 0.0377(13) 0.0313(12) 0.0236(13) -0.0038(10) 0.0025(10) -0.0017(10)
C14 0.0322(12) 0.0376(13) 0.0239(13) 0.0044(10) 0.0055(10) -0.0022(10)
N21 0.0386(12) 0.0455(13) 0.0422(14) -0.0045(10) 0.0040(10) 0.0057(10)
C21 0.0318(12) 0.0378(13) 0.0251(14) -0.0031(10) 0.0011(10) -0.0038(11)
C22 0.0314(12) 0.0356(13) 0.0374(15) -0.0024(11) 0.0027(11) 0.0008(11)

loop_
_atom_type_symbol
_atom_type_description
_atom_type_scat_dispersion_real
_atom_type_scat_dispersion_imag
_atom_type_scat_source
C C 0.0033 0.0016 'International Tables Vol C Tables 4.2.6.8 and 6.1.1.4'
H H 0.0000 0.0000 'International Tables Vol C Tables 4.2.6.8 and 6.1.1.4'
N N 0.0061 0.0033 'International Tables Vol C Tables 4.2.6.8 and 6.1.1.4'
O O 0.0106 0.0060 'International Tables Vol C Tables 4.2.6.8 and 6.1.1.4'

loop_
_geom_angle_atom_site_label_1
_geom_angle_atom_site_label_2
_geom_angle_atom_site_label_3
_geom_angle
_geom_angle_site_symmetry_1
_geom_angle_site_symmetry_3
C2 C1 C6 118.75(19) . .
C2 C1 C7 121.43(19) . .
C6 C1 C7 119.81(19) . .
C3 C2 C1 121.10(19) . .
C2 C3 C4 119.86(19) . .
O3 C4 C3 117.87(18) . .
O3 C4 C5 122.44(18) . .
C3 C4 C5 119.69(19) . .
C6 C5 C4 119.56(19) . .
C5 C6 C1 121.02(19) . .
O2 C7 O1 122.82(19) . .
O2 C7 C1 122.29(19) . .
O1 C7 C1 114.85(18) . .
C11 N11 C12 119.13(17) . .
N11 C11 C12 120.60(18) . 3_577
N11 C11 C13 117.76(18) . .
C12 C11 C13 121.64(19) 3_577 .
N11 C12 C11 120.27(18) . 3_577
N11 C12 C14 117.35(18) . .
C11 C12 C14 122.37(19) 3_577 .
N21 C21 C22 179.8(3) . .

loop_
_geom_bond_atom_site_label_1
_geom_bond_atom_site_label_2
_geom_bond_distance
_geom_bond_site_symmetry_2
O1 C7 1.320(2) .
O2 C7 1.237(2) .
O3 C4 1.357(2) .
C1 C2 1.388(3) .
C1 C6 1.395(3) .
C1 C7 1.473(3) .
C2 C3 1.378(3) .
C3 C4 1.394(3) .
C4 C5 1.400(3) .
C5 C6 1.380(3) .
N11 C11 1.341(3) .
N11 C12 1.350(2) .
C11 C12 1.391(3) 3_577
C11 C13 1.499(3) .
C12 C11 1.391(3) 3_577
C12 C14 1.498(3) .
N21 C21 1.135(3) .
C21 C22 1.463(3) .

loop_
_geom_hbond_atom_site_label_D
_geom_hbond_atom_site_label_H
_geom_hbond_atom_site_label_A
_geom_hbond_distance_DH
_geom_hbond_distance_HA
_geom_hbond_distance_DA
_geom_hbond_angle_DHA
_geom_hbond_site_symmetry_A
O3 H3 N11 0.84 1.92 2.739(2) 163.7 3_666
O1 H1 O2 0.84 1.78 2.617(2) 175.4 3_666

loop_
_geom_torsion_atom_site_label_1
_geom_torsion_atom_site_label_2
_geom_torsion_atom_site_label_3
_geom_torsion_atom_site_label_4
_geom_torsion
_geom_torsion_site_symmetry_4
C6 C1 C2 C3 1.0(3) .
C7 C1 C2 C3 -178.27(19) .
C1 C2 C3 C4 -0.8(3) .
C2 C3 C4 O3 -179.53(18) .
C2 C3 C4 C5 0.4(3) .
O3 C4 C5 C6 179.65(18) .
C3 C4 C5 C6 -0.3(3) .
C4 C5 C6 C1 0.5(3) .
C2 C1 C6 C5 -0.8(3) .
C7 C1 C6 C5 178.41(18) .
C2 C1 C7 O2 176.21(19) .
C6 C1 C7 O2 -3.0(3) .
C2 C1 C7 O1 -1.9(3) .
C6 C1 C7 O1 178.93(18) .
C12 N11 C11 C12 -0.1(3) 3_577
C12 N11 C11 C13 -179.40(17) .
C11 N11 C12 C11 0.1(3) 3_577
C11 N11 C12 C14 -179.27(17) .
